data_7713770
loop_
_publ_author_name
'Hosoya, Hiromu'
'Akiyama, Takuya'
'Mashima, Kazushi'
'Tsurugi, Hayato'

_publ_section_title
;
 Bis(neopentylglycolato)diboron (B2nep2) as a Bidentate Ligand and a
 Reducing Agent for Early Transition Metal Chlorides Giving MCl4(B2nep2)
 Complexes
;
_journal_name_full 'Dalton Transactions'
_journal_paper_doi 10.1039/D3DT01828H
_journal_year 2023
_chemical_absolute_configuration 'CHOOSE rm ad rmad syn or unk'
_chemical_formula_moiety 'C12 H24 B2 Cl4 O4 Ti'
_chemical_formula_sum 'C12 H24 B2 Cl4 O4 Ti'
_chemical_formula_weight 443.65
_space_group_crystal_system monoclinic
_space_group_IT_number 4
_space_group_name_Hall 'P 2yb'
_space_group_name_H-M_alt 'P 1 21 1'
_atom_sites_solution_hydrogens geom
_atom_sites_solution_primary direct
_atom_sites_solution_secondary difmap
_audit_update_record
;
2023-06-10 deposited with the CCDC.	2023-08-22 downloaded from the CCDC.
;
_cell_angle_alpha 90.0000
_cell_angle_beta 110.049(3)
_cell_angle_gamma 90.0000
_cell_formula_units_Z 4
_cell_length_a 13.978(2)
_cell_length_b 10.0266(13)
_cell_length_c 14.979(2)
_cell_measurement_reflns_used 6129
_cell_measurement_temperature 113
_cell_measurement_theta_max 27.50
_cell_measurement_theta_min 3.10
_cell_volume 1972.1(5)
_computing_cell_refinement 'CrystalClear-SM Expert 2.1 b45'
_computing_data_collection 'CrystalClear-SM Expert 2.1 b45 (Rigaku, 2015)'
_computing_data_reduction 'CrystalClear-SM Expert 2.1 b45'
_computing_molecular_graphics 'CrystalStructure 4.2.4'
_computing_publication_material 'CrystalStructure 4.2.4 (Rigaku, 2016)'
_computing_structure_refinement 'SHELXL Version 2016/4 (Sheldrick, 2008)'
_computing_structure_solution 'SHELXT Version 2014/5 (Sheldrick, 2014)'
_diffrn_ambient_temperature 113
_diffrn_detector_area_resol_mean 5.814
_diffrn_measured_fraction_theta_full 0.997
_diffrn_measured_fraction_theta_max 0.996
_diffrn_measurement_device_type 'Rigaku XtaLAB P200'
_diffrn_measurement_method \w
_diffrn_radiation_type 'Mo K\a'
_diffrn_radiation_wavelength 0.71075
_diffrn_reflns_av_R_equivalents 0.2855
_diffrn_reflns_Laue_measured_fraction_full 0.997
_diffrn_reflns_Laue_measured_fraction_max 0.996
_diffrn_reflns_limit_h_max 18
_diffrn_reflns_limit_h_min -18
_diffrn_reflns_limit_k_max 12
_diffrn_reflns_limit_k_min -12
_diffrn_reflns_limit_l_max 19
_diffrn_reflns_limit_l_min -19
_diffrn_reflns_number 43249
_diffrn_reflns_point_group_measured_fraction_full 0.996
_diffrn_reflns_point_group_measured_fraction_max 0.989
_diffrn_reflns_theta_full 25.242
_diffrn_reflns_theta_max 27.509
_diffrn_reflns_theta_min 3.103
_diffrn_standards_number 0
_exptl_absorpt_coefficient_mu 0.987
_exptl_absorpt_correction_T_max 0.990
_exptl_absorpt_correction_T_min 0.751
_exptl_absorpt_correction_type multi-scan
_exptl_absorpt_process_details 'REQAB (Rigaku, 1998)'
_exptl_crystal_colour yellow
_exptl_crystal_density_diffrn 1.494
_exptl_crystal_density_method 'not measured'
_exptl_crystal_description block
_exptl_crystal_F_000 912.00
_exptl_crystal_size_max 0.050
_exptl_crystal_size_mid 0.020
_exptl_crystal_size_min 0.010
_refine_diff_density_max 1.69
_refine_diff_density_min -1.19
_refine_ls_abs_structure_details
;
 Flack x determined using 2686 quotients [(I+)-(I-)]/[(I+)+(I-)]
 (Parsons, Flack and Wagner, Acta Cryst. B69 (2013) 249-259).
;
_refine_ls_abs_structure_Flack 0.01(6)
_refine_ls_extinction_method none
_refine_ls_goodness_of_fit_ref 1.098
_refine_ls_hydrogen_treatment constr
_refine_ls_number_parameters 431
_refine_ls_number_reflns 8978
_refine_ls_number_restraints 1
_refine_ls_R_factor_all 0.1010
_refine_ls_R_factor_gt 0.0966
_refine_ls_shift/su_max 0.000
_refine_ls_structure_factor_coef Fsqd
_refine_ls_weighting_details 'w = 1/[\s^2^(Fo^2^)+(0.1452P)^2^] where P=(Fo^2^+2Fc^2^)/3'
_refine_ls_weighting_scheme calc
_refine_ls_wR_factor_gt 0.2115
_refine_ls_wR_factor_ref 0.2156
_reflns_Friedel_coverage 0.878
_reflns_Friedel_fraction_full 0.995
_reflns_Friedel_fraction_max 0.981
_reflns_number_gt 8189
_reflns_number_total 8978
_reflns_threshold_expression F^2^>2.0\s(F^2^)
_cod_data_source_file d3dt01828h1.cif
_cod_data_source_block hsy11007-Ti-1
_cod_database_code 7713770

loop_
_space_group_symop_id
_space_group_symop_operation_xyz
1 +X,+Y,+Z
2 -X,1/2+Y,-Z

loop_
_atom_site_label
_atom_site_type_symbol
_atom_site_fract_x
_atom_site_fract_y
_atom_site_fract_z
_atom_site_U_iso_or_equiv
_atom_site_adp_type
_atom_site_occupancy
_atom_site_site_symmetry_order
_atom_site_calc_flag
_atom_site_refinement_flags_posn
_atom_site_refinement_flags_adp
_atom_site_refinement_flags_occupancy
_atom_site_disorder_assembly
_atom_site_disorder_group
TI1 Ti 0.12708(10) 0.67261(13) 0.21570(9) 0.0149(3) Uani 1 1 d . . . . .
TI2 Ti 0.65003(10) 0.66483(13) 0.21315(9) 0.0147(3) Uani 1 1 d . . . . .
CL1 Cl 0.20760(18) 0.7935(2) 0.13583(15) 0.0262(5) Uani 1 1 d . . . . .
CL2 Cl 0.05844(16) 0.84658(19) 0.26221(15) 0.0231(4) Uani 1 1 d . . . . .
CL3 Cl -0.00832(16) 0.6180(2) 0.09368(14) 0.0247(4) Uani 1 1 d . . . . .
CL4 Cl 0.08768(14) 0.52250(18) 0.31687(13) 0.0182(4) Uani 1 1 d . . . . .
CL5 Cl 0.52767(15) 0.6295(2) 0.07579(13) 0.0239(4) Uani 1 1 d . . . . .
CL6 Cl 0.57338(14) 0.54400(18) 0.30214(13) 0.0184(4) Uani 1 1 d . . . . .
CL7 Cl 0.76670(15) 0.7438(2) 0.15332(14) 0.0215(4) Uani 1 1 d . . . . .
CL8 Cl 0.59324(15) 0.86212(19) 0.24021(15) 0.0223(4) Uani 1 1 d . . . . .
O1 O 0.2746(4) 0.6819(5) 0.3403(4) 0.0154(10) Uani 1 1 d . . . . .
O2 O 0.3919(4) 0.5539(5) 0.4530(4) 0.0175(11) Uani 1 1 d . . . . .
O3 O 0.2145(4) 0.4970(5) 0.1915(4) 0.0155(11) Uani 1 1 d . . . . .
O4 O 0.3096(5) 0.3176(6) 0.2660(4) 0.0197(12) Uani 1 1 d . . . . .
O5 O 0.7827(4) 0.6649(6) 0.3511(4) 0.0145(10) Uani 1 1 d . . . . .
O6 O 0.8985(4) 0.5365(5) 0.4632(4) 0.0163(11) Uani 1 1 d . . . . .
O7 O 0.7222(4) 0.4649(5) 0.2033(4) 0.0149(10) Uani 1 1 d . . . . .
O8 O 0.8285(4) 0.2993(6) 0.2856(4) 0.0176(11) Uani 1 1 d . . . . .
C1 C 0.3439(6) 0.7782(8) 0.4111(5) 0.0163(15) Uani 1 1 d . . . . .
C2 C 0.2844(7) 0.8952(9) 0.4301(7) 0.0281(19) Uani 1 1 d . . . . .
H2A H 0.257549 0.949575 0.372461 0.034 Uiso 1 1 calc R U . . .
H2B H 0.329419 0.949714 0.481738 0.034 Uiso 1 1 calc R U . . .
H2C H 0.227736 0.861737 0.448214 0.034 Uiso 1 1 calc R U . . .
C3 C 0.4197(7) 0.8252(9) 0.3669(7) 0.0263(18) Uani 1 1 d . . . . .
H3A H 0.384021 0.872574 0.307624 0.032 Uiso 1 1 calc R U . . .
H3B H 0.455790 0.748187 0.353471 0.032 Uiso 1 1 calc R U . . .
H3C H 0.468840 0.885412 0.410996 0.032 Uiso 1 1 calc R U . . .
C4 C 0.3894(6) 0.6844(8) 0.4977(6) 0.0184(15) Uani 1 1 d . . . . .
C5 C 0.3218(7) 0.6669(10) 0.5565(6) 0.0286(18) Uani 1 1 d . . . . .
H5A H 0.345188 0.590108 0.598848 0.034 Uiso 1 1 calc R U . . .
H5B H 0.251546 0.651718 0.514346 0.034 Uiso 1 1 calc R U . . .
H5C H 0.324634 0.747399 0.594363 0.034 Uiso 1 1 calc R U . . .
C6 C 0.4975(7) 0.7205(9) 0.5606(6) 0.0250(18) Uani 1 1 d . . . . .
H6A H 0.541880 0.721949 0.522231 0.030 Uiso 1 1 calc R U . . .
H6B H 0.522610 0.654061 0.611272 0.030 Uiso 1 1 calc R U . . .
H6C H 0.497421 0.808725 0.588764 0.030 Uiso 1 1 calc R U . . .
C7 C 0.2258(6) 0.4082(8) 0.1141(5) 0.0159(15) Uani 1 1 d . . . . .
C8 C 0.3146(6) 0.4667(8) 0.0902(6) 0.0200(16) Uani 1 1 d . . . . .
H8A H 0.298389 0.558499 0.067554 0.024 Uiso 1 1 calc R U . . .
H8B H 0.326686 0.412936 0.040479 0.024 Uiso 1 1 calc R U . . .
H8C H 0.375846 0.466445 0.147170 0.024 Uiso 1 1 calc R U . . .
C9 C 0.1297(6) 0.4073(9) 0.0280(6) 0.0224(16) Uani 1 1 d . . . . .
H9A H 0.118208 0.496402 -0.000709 0.027 Uiso 1 1 calc R U . . .
H9B H 0.071749 0.382416 0.047152 0.027 Uiso 1 1 calc R U . . .
H9C H 0.136714 0.342656 -0.018453 0.027 Uiso 1 1 calc R U . . .
C10 C 0.2510(6) 0.2740(8) 0.1688(6) 0.0188(16) Uani 1 1 d . . . . .
C11 C 0.1587(7) 0.2007(8) 0.1745(6) 0.0254(18) Uani 1 1 d . . . . .
H11A H 0.119578 0.260101 0.201047 0.031 Uiso 1 1 calc R U . . .
H11B H 0.180813 0.122317 0.215474 0.031 Uiso 1 1 calc R U . . .
H11C H 0.115930 0.172332 0.110702 0.031 Uiso 1 1 calc R U . . .
C12 C 0.3185(7) 0.1817(9) 0.1353(7) 0.0279(18) Uani 1 1 d . . . . .
H12A H 0.327547 0.097097 0.169995 0.033 Uiso 1 1 calc R U . . .
H12B H 0.384972 0.223801 0.147291 0.033 Uiso 1 1 calc R U . . .
H12C H 0.286246 0.164821 0.067069 0.033 Uiso 1 1 calc R U . . .
C13 C 0.8205(6) 0.7525(7) 0.4385(5) 0.0154(14) Uani 1 1 d . . . . .
C14 C 0.8450(7) 0.8901(8) 0.4081(6) 0.0209(16) Uani 1 1 d . . . . .
H14A H 0.781611 0.935341 0.371386 0.025 Uiso 1 1 calc R U . . .
H14B H 0.888082 0.880136 0.368874 0.025 Uiso 1 1 calc R U . . .
H14C H 0.881145 0.942997 0.464670 0.025 Uiso 1 1 calc R U . . .
C15 C 0.7365(6) 0.7596(8) 0.4805(6) 0.0194(15) Uani 1 1 d . . . . .
H15A H 0.721177 0.669597 0.497304 0.023 Uiso 1 1 calc R U . . .
H15B H 0.675331 0.798206 0.433768 0.023 Uiso 1 1 calc R U . . .
H15C H 0.758532 0.815507 0.537591 0.023 Uiso 1 1 calc R U . . .
C16 C 0.9171(6) 0.6740(7) 0.5012(5) 0.0135(13) Uani 1 1 d . . . . .
C17 C 1.0151(6) 0.7191(8) 0.4882(6) 0.0185(15) Uani 1 1 d . . . . .
H17A H 1.029913 0.811372 0.510233 0.022 Uiso 1 1 calc R U . . .
H17B H 1.007603 0.713835 0.420819 0.022 Uiso 1 1 calc R U . . .
H17C H 1.071193 0.661222 0.525226 0.022 Uiso 1 1 calc R U . . .
C18 C 0.9303(6) 0.6666(8) 0.6062(5) 0.0200(15) Uani 1 1 d . . . . .
H18A H 0.988273 0.608773 0.638962 0.024 Uiso 1 1 calc R U . . .
H18B H 0.868378 0.630047 0.613451 0.024 Uiso 1 1 calc R U . . .
H18C H 0.942906 0.756234 0.633916 0.024 Uiso 1 1 calc R U . . .
C19 C 0.6939(6) 0.3425(8) 0.1404(5) 0.0161(15) Uani 1 1 d . . . . .
C20 C 0.5989(6) 0.2833(9) 0.1532(6) 0.0232(17) Uani 1 1 d . . . . .
H20A H 0.582826 0.197731 0.119692 0.028 Uiso 1 1 calc R U . . .
H20B H 0.541541 0.344741 0.127006 0.028 Uiso 1 1 calc R U . . .
H20C H 0.611263 0.269358 0.220954 0.028 Uiso 1 1 calc R U . . .
C21 C 0.6760(6) 0.3805(9) 0.0380(5) 0.0204(16) Uani 1 1 d . . . . .
H21A H 0.672788 0.299593 0.000368 0.024 Uiso 1 1 calc R U . . .
H21B H 0.732064 0.437048 0.035103 0.024 Uiso 1 1 calc R U . . .
H21C H 0.611667 0.429388 0.012359 0.024 Uiso 1 1 calc R U . . .
C22 C 0.7925(6) 0.2572(8) 0.1853(5) 0.0148(14) Uani 1 1 d . . . . .
C23 C 0.8769(7) 0.2892(9) 0.1466(6) 0.0235(17) Uani 1 1 d . . . . .
H23A H 0.939698 0.244345 0.185272 0.028 Uiso 1 1 calc R U . . .
H23B H 0.888075 0.385788 0.148694 0.028 Uiso 1 1 calc R U . . .
H23C H 0.857362 0.258094 0.080700 0.028 Uiso 1 1 calc R U . . .
C24 C 0.7728(7) 0.1067(8) 0.1818(6) 0.0245(17) Uani 1 1 d . . . . .
H24A H 0.723671 0.086527 0.213425 0.029 Uiso 1 1 calc R U . . .
H24B H 0.836814 0.059730 0.214191 0.029 Uiso 1 1 calc R U . . .
H24C H 0.745281 0.077425 0.115369 0.029 Uiso 1 1 calc R U . . .
B1 B 0.3199(7) 0.5571(9) 0.3657(6) 0.0154(16) Uani 1 1 d . . . . .
B2 B 0.2824(7) 0.4439(9) 0.2757(6) 0.0172(16) Uani 1 1 d . . . . .
B3 B 0.8296(6) 0.5408(9) 0.3748(6) 0.0148(16) Uani 1 1 d . . . . .
B4 B 0.7947(7) 0.4249(9) 0.2886(6) 0.0160(16) Uani 1 1 d . . . . .

loop_
_atom_site_aniso_label
_atom_site_aniso_U_11
_atom_site_aniso_U_22
_atom_site_aniso_U_33
_atom_site_aniso_U_23
_atom_site_aniso_U_13
_atom_site_aniso_U_12
TI1 0.0154(7) 0.0178(6) 0.0128(6) 0.0028(5) 0.0066(5) 0.0029(6)
TI2 0.0104(6) 0.0206(6) 0.0133(6) 0.0041(5) 0.0045(5) 0.0014(5)
CL1 0.0354(12) 0.0268(10) 0.0227(10) 0.0059(8) 0.0182(9) -0.0014(8)
CL2 0.0245(10) 0.0217(9) 0.0257(10) -0.0001(7) 0.0121(8) 0.0059(8)
CL3 0.0208(10) 0.0302(10) 0.0179(9) 0.0007(8) 0.0002(7) 0.0066(8)
CL4 0.0190(9) 0.0211(9) 0.0172(8) 0.0018(7) 0.0095(7) -0.0007(7)
CL5 0.0147(9) 0.0353(10) 0.0165(9) 0.0046(8) -0.0014(7) 0.0030(8)
CL6 0.0156(8) 0.0244(9) 0.0176(8) 0.0022(7) 0.0086(7) -0.0021(7)
CL7 0.0184(9) 0.0282(9) 0.0217(9) 0.0062(8) 0.0119(7) -0.0006(8)
CL8 0.0179(9) 0.0232(9) 0.0275(10) 0.0045(8) 0.0100(8) 0.0043(7)
O1 0.014(3) 0.019(2) 0.013(2) -0.003(2) 0.004(2) 0.000(2)
O2 0.017(3) 0.020(3) 0.013(2) -0.004(2) 0.001(2) -0.002(2)
O3 0.018(3) 0.020(2) 0.011(2) -0.003(2) 0.008(2) 0.002(2)
O4 0.020(3) 0.022(3) 0.015(3) -0.003(2) 0.003(2) 0.002(2)
O5 0.012(2) 0.020(2) 0.011(2) -0.002(2) 0.0021(19) -0.002(2)
O6 0.019(3) 0.013(2) 0.015(3) -0.002(2) 0.004(2) 0.000(2)
O7 0.013(3) 0.019(3) 0.012(2) -0.001(2) 0.003(2) 0.001(2)
O8 0.020(3) 0.021(3) 0.009(2) -0.003(2) 0.001(2) 0.000(2)
C1 0.013(4) 0.021(4) 0.016(3) -0.005(3) 0.006(3) -0.004(3)
C2 0.024(5) 0.026(4) 0.030(4) -0.011(4) 0.003(4) 0.005(4)
C3 0.025(4) 0.030(4) 0.027(4) 0.000(3) 0.013(4) -0.005(4)
C4 0.019(4) 0.019(3) 0.017(3) -0.002(3) 0.006(3) -0.001(3)
C5 0.026(4) 0.045(5) 0.019(4) -0.003(4) 0.013(3) -0.005(4)
C6 0.017(4) 0.031(4) 0.023(4) -0.008(3) 0.001(3) -0.005(3)
C7 0.016(4) 0.023(4) 0.010(3) -0.005(3) 0.006(3) 0.001(3)
C8 0.018(4) 0.029(4) 0.017(4) -0.002(3) 0.010(3) -0.003(3)
C9 0.015(4) 0.033(4) 0.017(4) -0.006(3) 0.003(3) 0.000(3)
C10 0.017(4) 0.022(4) 0.017(3) -0.005(3) 0.006(3) -0.002(3)
C11 0.029(5) 0.027(4) 0.023(4) -0.003(3) 0.012(4) -0.009(3)
C12 0.034(5) 0.025(4) 0.029(4) -0.006(4) 0.016(4) 0.003(4)
C13 0.014(4) 0.017(3) 0.014(3) -0.003(3) 0.003(3) 0.000(3)
C14 0.021(4) 0.017(3) 0.024(4) 0.002(3) 0.007(3) 0.001(3)
C15 0.017(4) 0.022(4) 0.023(4) -0.003(3) 0.011(3) 0.002(3)
C16 0.013(3) 0.013(3) 0.014(3) -0.003(3) 0.004(3) 0.000(3)
C17 0.014(4) 0.023(4) 0.020(4) -0.001(3) 0.008(3) 0.001(3)
C18 0.022(4) 0.024(4) 0.013(3) -0.003(3) 0.006(3) -0.004(3)
C19 0.019(4) 0.020(3) 0.011(3) -0.002(3) 0.009(3) -0.001(3)
C20 0.015(4) 0.036(5) 0.018(4) -0.007(3) 0.005(3) -0.010(3)
C21 0.021(4) 0.032(4) 0.009(3) 0.001(3) 0.006(3) 0.002(3)
C22 0.013(4) 0.022(4) 0.007(3) -0.003(3) 0.001(3) -0.003(3)
C23 0.018(4) 0.037(5) 0.019(4) -0.005(3) 0.011(3) 0.000(3)
C24 0.030(5) 0.022(4) 0.018(4) -0.004(3) 0.005(3) -0.001(4)
B1 0.013(4) 0.021(4) 0.012(4) -0.004(3) 0.004(3) 0.000(3)
B2 0.015(4) 0.021(4) 0.014(4) -0.003(3) 0.004(3) 0.000(3)
B3 0.009(4) 0.023(4) 0.013(4) -0.005(3) 0.003(3) -0.002(3)
B4 0.014(4) 0.022(4) 0.011(4) 0.001(3) 0.002(3) -0.002(3)

loop_
_atom_type_symbol
_atom_type_description
_atom_type_scat_dispersion_real
_atom_type_scat_dispersion_imag
_atom_type_scat_source
C C 0.0033 0.0016
;
International Tables for Crystallography
(Vol. C, Tables 4.2.6.8 and 6.1.1.4)
;
H H 0.0000 0.0000
;
International Tables for Crystallography
(Vol. C, Table 6.1.1.4)
;
B B 0.0013 0.0007
;
International Tables for Crystallography
(Vol. C, Tables 4.2.6.8 and 6.1.1.4)
;
Cl Cl 0.1484 0.1585
;
International Tables for Crystallography
(Vol. C, Tables 4.2.6.8 and 6.1.1.4)
;
O O 0.0106 0.0060
;
International Tables for Crystallography
(Vol. C, Tables 4.2.6.8 and 6.1.1.4)
;
Ti Ti 0.2776 0.4457
;
International Tables for Crystallography
(Vol. C, Tables 4.2.6.8 and 6.1.1.4)
;

loop_
_geom_angle_atom_site_label_1
_geom_angle_atom_site_label_2
_geom_angle_atom_site_label_3
_geom_angle
_geom_angle_site_symmetry_1
_geom_angle_site_symmetry_3
_geom_angle_publ_flag
CL3 TI1 CL2 96.60(9) . . ?
CL3 TI1 O3 91.82(16) . . ?
CL2 TI1 O3 171.09(16) . . ?
CL3 TI1 CL1 97.84(10) . . ?
CL2 TI1 CL1 95.30(9) . . ?
O3 TI1 CL1 86.40(15) . . ?
CL3 TI1 O1 167.69(16) . . ?
CL2 TI1 O1 94.52(15) . . ?
O3 TI1 O1 76.8(2) . . ?
CL1 TI1 O1 86.34(15) . . ?
CL3 TI1 CL4 92.97(9) . . ?
CL2 TI1 CL4 94.57(8) . . ?
O3 TI1 CL4 82.06(14) . . ?
CL1 TI1 CL4 164.42(10) . . ?
O1 TI1 CL4 80.88(15) . . ?
CL5 TI2 CL8 95.84(9) . . ?
CL5 TI2 O5 170.29(16) . . ?
CL8 TI2 O5 93.77(16) . . ?
CL5 TI2 CL7 96.93(9) . . ?
CL8 TI2 CL7 96.44(9) . . ?
O5 TI2 CL7 83.36(14) . . ?
CL5 TI2 O7 90.99(15) . . ?
CL8 TI2 O7 173.12(16) . . ?
O5 TI2 O7 79.4(2) . . ?
CL7 TI2 O7 83.49(15) . . ?
CL5 TI2 CL6 95.11(9) . . ?
CL8 TI2 CL6 95.51(8) . . ?
O5 TI2 CL6 82.55(14) . . ?
CL7 TI2 CL6 162.06(9) . . ?
O7 TI2 CL6 83.05(15) . . ?
B1 O1 C1 105.1(6) . . ?
B1 O1 TI1 112.9(5) . . ?
C1 O1 TI1 142.0(4) . . ?
B1 O2 C4 107.1(6) . . ?
B2 O3 C7 104.5(6) . . ?
B2 O3 TI1 113.1(5) . . ?
C7 O3 TI1 142.4(4) . . ?
B2 O4 C10 107.7(6) . . ?
B3 O5 C13 107.6(5) . . ?
B3 O5 TI2 113.6(4) . . ?
C13 O5 TI2 136.6(4) . . ?
B3 O6 C16 108.7(6) . . ?
B4 O7 C19 106.9(6) . . ?
B4 O7 TI2 113.3(5) . . ?
C19 O7 TI2 136.8(5) . . ?
B4 O8 C22 107.5(6) . . ?
C3 C1 O1 105.7(6) . . ?
C3 C1 C2 110.7(7) . . ?
O1 C1 C2 111.3(6) . . ?
C3 C1 C4 114.1(7) . . ?
O1 C1 C4 100.4(6) . . ?
C2 C1 C4 113.9(7) . . ?
C1 C2 H2A 109.5 . . ?
C1 C2 H2B 109.5 . . ?
H2A C2 H2B 109.5 . . ?
C1 C2 H2C 109.5 . . ?
H2A C2 H2C 109.5 . . ?
H2B C2 H2C 109.5 . . ?
C1 C3 H3A 109.5 . . ?
C1 C3 H3B 109.5 . . ?
H3A C3 H3B 109.5 . . ?
C1 C3 H3C 109.5 . . ?
H3A C3 H3C 109.5 . . ?
H3B C3 H3C 109.5 . . ?
O2 C4 C5 106.2(7) . . ?
O2 C4 C6 108.6(6) . . ?
C5 C4 C6 110.7(7) . . ?
O2 C4 C1 103.0(6) . . ?
C5 C4 C1 113.5(7) . . ?
C6 C4 C1 114.1(7) . . ?
C4 C5 H5A 109.5 . . ?
C4 C5 H5B 109.5 . . ?
H5A C5 H5B 109.5 . . ?
C4 C5 H5C 109.5 . . ?
H5A C5 H5C 109.5 . . ?
H5B C5 H5C 109.5 . . ?
C4 C6 H6A 109.5 . . ?
C4 C6 H6B 109.5 . . ?
H6A C6 H6B 109.5 . . ?
C4 C6 H6C 109.5 . . ?
H6A C6 H6C 109.5 . . ?
H6B C6 H6C 109.5 . . ?
C9 C7 O3 111.2(6) . . ?
C9 C7 C8 111.1(6) . . ?
O3 C7 C8 105.1(6) . . ?
C9 C7 C10 114.9(7) . . ?
O3 C7 C10 99.8(5) . . ?
C8 C7 C10 113.8(7) . . ?
C7 C8 H8A 109.5 . . ?
C7 C8 H8B 109.5 . . ?
H8A C8 H8B 109.5 . . ?
C7 C8 H8C 109.5 . . ?
H8A C8 H8C 109.5 . . ?
H8B C8 H8C 109.5 . . ?
C7 C9 H9A 109.5 . . ?
C7 C9 H9B 109.5 . . ?
H9A C9 H9B 109.5 . . ?
C7 C9 H9C 109.5 . . ?
H9A C9 H9C 109.5 . . ?
H9B C9 H9C 109.5 . . ?
O4 C10 C11 106.6(6) . . ?
O4 C10 C12 108.0(7) . . ?
C11 C10 C12 111.1(7) . . ?
O4 C10 C7 102.4(6) . . ?
C11 C10 C7 114.1(7) . . ?
C12 C10 C7 114.0(7) . . ?
C10 C11 H11A 109.5 . . ?
C10 C11 H11B 109.5 . . ?
H11A C11 H11B 109.5 . . ?
C10 C11 H11C 109.5 . . ?
H11A C11 H11C 109.5 . . ?
H11B C11 H11C 109.5 . . ?
C10 C12 H12A 109.5 . . ?
C10 C12 H12B 109.5 . . ?
H12A C12 H12B 109.5 . . ?
C10 C12 H12C 109.5 . . ?
H12A C12 H12C 109.5 . . ?
H12B C12 H12C 109.5 . . ?
C15 C13 O5 107.2(6) . . ?
C15 C13 C14 111.5(6) . . ?
O5 C13 C14 108.3(6) . . ?
C15 C13 C16 114.0(6) . . ?
O5 C13 C16 101.6(5) . . ?
C14 C13 C16 113.4(6) . . ?
C13 C14 H14A 109.5 . . ?
C13 C14 H14B 109.5 . . ?
H14A C14 H14B 109.5 . . ?
C13 C14 H14C 109.5 . . ?
H14A C14 H14C 109.5 . . ?
H14B C14 H14C 109.5 . . ?
C13 C15 H15A 109.5 . . ?
C13 C15 H15B 109.5 . . ?
H15A C15 H15B 109.5 . . ?
C13 C15 H15C 109.5 . . ?
H15A C15 H15C 109.5 . . ?
H15B C15 H15C 109.5 . . ?
O6 C16 C17 105.9(6) . . ?
O6 C16 C18 107.2(6) . . ?
C17 C16 C18 110.6(6) . . ?
O6 C16 C13 103.7(6) . . ?
C17 C16 C13 113.8(6) . . ?
C18 C16 C13 114.8(6) . . ?
C16 C17 H17A 109.5 . . ?
C16 C17 H17B 109.5 . . ?
H17A C17 H17B 109.5 . . ?
C16 C17 H17C 109.5 . . ?
H17A C17 H17C 109.5 . . ?
H17B C17 H17C 109.5 . . ?
C16 C18 H18A 109.5 . . ?
C16 C18 H18B 109.5 . . ?
H18A C18 H18B 109.5 . . ?
C16 C18 H18C 109.5 . . ?
H18A C18 H18C 109.5 . . ?
H18B C18 H18C 109.5 . . ?
O7 C19 C21 110.1(6) . . ?
O7 C19 C20 106.8(6) . . ?
C21 C19 C20 112.1(7) . . ?
O7 C19 C22 99.9(6) . . ?
C21 C19 C22 112.8(6) . . ?
C20 C19 C22 114.2(6) . . ?
C19 C20 H20A 109.5 . . ?
C19 C20 H20B 109.5 . . ?
H20A C20 H20B 109.5 . . ?
C19 C20 H20C 109.5 . . ?
H20A C20 H20C 109.5 . . ?
H20B C20 H20C 109.5 . . ?
C19 C21 H21A 109.5 . . ?
C19 C21 H21B 109.5 . . ?
H21A C21 H21B 109.5 . . ?
C19 C21 H21C 109.5 . . ?
H21A C21 H21C 109.5 . . ?
H21B C21 H21C 109.5 . . ?
O8 C22 C23 106.9(6) . . ?
O8 C22 C24 108.2(6) . . ?
C23 C22 C24 110.4(7) . . ?
O8 C22 C19 103.0(6) . . ?
C23 C22 C19 113.9(6) . . ?
C24 C22 C19 113.8(6) . . ?
C22 C23 H23A 109.5 . . ?
C22 C23 H23B 109.5 . . ?
H23A C23 H23B 109.5 . . ?
C22 C23 H23C 109.5 . . ?
H23A C23 H23C 109.5 . . ?
H23B C23 H23C 109.5 . . ?
C22 C24 H24A 109.5 . . ?
C22 C24 H24B 109.5 . . ?
H24A C24 H24B 109.5 . . ?
C22 C24 H24C 109.5 . . ?
H24A C24 H24C 109.5 . . ?
H24B C24 H24C 109.5 . . ?
O2 B1 O1 113.8(7) . . ?
O2 B1 B2 132.6(7) . . ?
O1 B1 B2 113.3(6) . . ?
O4 B2 O3 113.0(7) . . ?
O4 B2 B1 133.7(7) . . ?
O3 B2 B1 113.0(7) . . ?
O6 B3 O5 113.3(6) . . ?
O6 B3 B4 131.0(7) . . ?
O5 B3 B4 115.7(6) . . ?
O8 B4 O7 113.0(7) . . ?
O8 B4 B3 131.1(7) . . ?
O7 B4 B3 115.8(7) . . ?

loop_
_geom_bond_atom_site_label_1
_geom_bond_atom_site_label_2
_geom_bond_distance
_geom_bond_site_symmetry_2
_geom_bond_publ_flag
TI1 CL3 2.202(2) . ?
TI1 CL2 2.215(2) . ?
TI1 O3 2.242(5) . ?
TI1 CL1 2.256(2) . ?
TI1 O1 2.260(5) . ?
TI1 CL4 2.332(2) . ?
TI2 CL5 2.207(2) . ?
TI2 CL8 2.220(2) . ?
TI2 O5 2.254(5) . ?
TI2 CL7 2.257(2) . ?
TI2 O7 2.271(5) . ?
TI2 CL6 2.318(2) . ?
O1 B1 1.395(10) . ?
O1 C1 1.514(9) . ?
O2 B1 1.350(10) . ?
O2 C4 1.476(9) . ?
O3 B2 1.398(10) . ?
O3 C7 1.513(8) . ?
O4 B2 1.345(11) . ?
O4 C10 1.471(9) . ?
O5 B3 1.394(10) . ?
O5 C13 1.514(9) . ?
O6 B3 1.344(10) . ?
O6 C16 1.480(9) . ?
O7 B4 1.391(10) . ?
O7 C19 1.515(9) . ?
O8 B4 1.351(11) . ?
O8 C22 1.473(8) . ?
C1 C3 1.505(11) . ?
C1 C2 1.520(11) . ?
C1 C4 1.551(11) . ?
C2 H2A 0.9800 . ?
C2 H2B 0.9800 . ?
C2 H2C 0.9800 . ?
C3 H3A 0.9800 . ?
C3 H3B 0.9800 . ?
C3 H3C 0.9800 . ?
C4 C5 1.507(11) . ?
C4 C6 1.524(11) . ?
C5 H5A 0.9800 . ?
C5 H5B 0.9800 . ?
C5 H5C 0.9800 . ?
C6 H6A 0.9800 . ?
C6 H6B 0.9800 . ?
C6 H6C 0.9800 . ?
C7 C9 1.511(11) . ?
C7 C8 1.522(10) . ?
C7 C10 1.551(11) . ?
C8 H8A 0.9800 . ?
C8 H8B 0.9800 . ?
C8 H8C 0.9800 . ?
C9 H9A 0.9800 . ?
C9 H9B 0.9800 . ?
C9 H9C 0.9800 . ?
C10 C11 1.512(11) . ?
C10 C12 1.524(11) . ?
C11 H11A 0.9800 . ?
C11 H11B 0.9800 . ?
C11 H11C 0.9800 . ?
C12 H12A 0.9800 . ?
C12 H12B 0.9800 . ?
C12 H12C 0.9800 . ?
C13 C15 1.512(10) . ?
C13 C14 1.527(10) . ?
C13 C16 1.566(10) . ?
C14 H14A 0.9800 . ?
C14 H14B 0.9800 . ?
C14 H14C 0.9800 . ?
C15 H15A 0.9800 . ?
C15 H15B 0.9800 . ?
C15 H15C 0.9800 . ?
C16 C17 1.518(10) . ?
C16 C18 1.521(10) . ?
C17 H17A 0.9800 . ?
C17 H17B 0.9800 . ?
C17 H17C 0.9800 . ?
C18 H18A 0.9800 . ?
C18 H18B 0.9800 . ?
C18 H18C 0.9800 . ?
C19 C21 1.516(10) . ?
C19 C20 1.526(10) . ?
C19 C22 1.564(11) . ?
C20 H20A 0.9800 . ?
C20 H20B 0.9800 . ?
C20 H20C 0.9800 . ?
C21 H21A 0.9800 . ?
C21 H21B 0.9800 . ?
C21 H21C 0.9800 . ?
C22 C23 1.517(11) . ?
C22 C24 1.531(11) . ?
C23 H23A 0.9800 . ?
C23 H23B 0.9800 . ?
C23 H23C 0.9800 . ?
C24 H24A 0.9800 . ?
C24 H24B 0.9800 . ?
C24 H24C 0.9800 . ?
B1 B2 1.701(12) . ?
B3 B4 1.681(12) . ?

loop_
_geom_torsion_atom_site_label_1
_geom_torsion_atom_site_label_2
_geom_torsion_atom_site_label_3
_geom_torsion_atom_site_label_4
_geom_torsion
_geom_torsion_site_symmetry_1
_geom_torsion_site_symmetry_2
_geom_torsion_site_symmetry_3
_geom_torsion_site_symmetry_4
_geom_torsion_publ_flag
B1 O1 C1 C3 90.5(7) . . . . ?
TI1 O1 C1 C3 -91.7(8) . . . . ?
B1 O1 C1 C2 -149.3(7) . . . . ?
TI1 O1 C1 C2 28.5(10) . . . . ?
B1 O1 C1 C4 -28.3(7) . . . . ?
TI1 O1 C1 C4 149.5(6) . . . . ?
B1 O2 C4 C5 94.9(7) . . . . ?
B1 O2 C4 C6 -146.0(7) . . . . ?
B1 O2 C4 C1 -24.7(8) . . . . ?
C3 C1 C4 O2 -80.8(8) . . . . ?
O1 C1 C4 O2 31.7(7) . . . . ?
C2 C1 C4 O2 150.8(6) . . . . ?
C3 C1 C4 C5 164.9(7) . . . . ?
O1 C1 C4 C5 -82.6(8) . . . . ?
C2 C1 C4 C5 36.5(10) . . . . ?
C3 C1 C4 C6 36.7(9) . . . . ?
O1 C1 C4 C6 149.2(6) . . . . ?
C2 C1 C4 C6 -91.7(8) . . . . ?
B2 O3 C7 C9 153.5(7) . . . . ?
TI1 O3 C7 C9 -24.2(11) . . . . ?
B2 O3 C7 C8 -86.2(7) . . . . ?
TI1 O3 C7 C8 96.1(8) . . . . ?
B2 O3 C7 C10 31.8(7) . . . . ?
TI1 O3 C7 C10 -145.8(6) . . . . ?
B2 O4 C10 C11 -95.4(8) . . . . ?
B2 O4 C10 C12 145.2(7) . . . . ?
B2 O4 C10 C7 24.6(8) . . . . ?
C9 C7 C10 O4 -152.7(6) . . . . ?
O3 C7 C10 O4 -33.7(7) . . . . ?
C8 C7 C10 O4 77.7(7) . . . . ?
C9 C7 C10 C11 -38.1(9) . . . . ?
O3 C7 C10 C11 81.0(7) . . . . ?
C8 C7 C10 C11 -167.6(7) . . . . ?
C9 C7 C10 C12 91.0(8) . . . . ?
O3 C7 C10 C12 -150.0(7) . . . . ?
C8 C7 C10 C12 -38.6(9) . . . . ?
B3 O5 C13 C15 -103.4(7) . . . . ?
TI2 O5 C13 C15 58.2(8) . . . . ?
B3 O5 C13 C14 136.1(6) . . . . ?
TI2 O5 C13 C14 -62.3(8) . . . . ?
B3 O5 C13 C16 16.5(7) . . . . ?
TI2 O5 C13 C16 178.0(4) . . . . ?
B3 O6 C16 C17 -99.5(7) . . . . ?
B3 O6 C16 C18 142.4(6) . . . . ?
B3 O6 C16 C13 20.6(7) . . . . ?
C15 C13 C16 O6 93.2(7) . . . . ?
O5 C13 C16 O6 -21.8(7) . . . . ?
C14 C13 C16 O6 -137.8(6) . . . . ?
C15 C13 C16 C17 -152.2(6) . . . . ?
O5 C13 C16 C17 92.8(7) . . . . ?
C14 C13 C16 C17 -23.2(9) . . . . ?
C15 C13 C16 C18 -23.4(9) . . . . ?
O5 C13 C16 C18 -138.3(6) . . . . ?
C14 C13 C16 C18 105.7(7) . . . . ?
B4 O7 C19 C21 -143.0(7) . . . . ?
TI2 O7 C19 C21 59.2(8) . . . . ?
B4 O7 C19 C20 95.1(7) . . . . ?
TI2 O7 C19 C20 -62.7(8) . . . . ?
B4 O7 C19 C22 -24.1(7) . . . . ?
TI2 O7 C19 C22 178.2(5) . . . . ?
B4 O8 C22 C23 93.4(7) . . . . ?
B4 O8 C22 C24 -147.6(7) . . . . ?
B4 O8 C22 C19 -26.9(7) . . . . ?
O7 C19 C22 O8 30.1(6) . . . . ?
C21 C19 C22 O8 147.0(6) . . . . ?
C20 C19 C22 O8 -83.6(7) . . . . ?
O7 C19 C22 C23 -85.3(7) . . . . ?
C21 C19 C22 C23 31.6(9) . . . . ?
C20 C19 C22 C23 161.1(6) . . . . ?
O7 C19 C22 C24 147.0(6) . . . . ?
C21 C19 C22 C24 -96.2(8) . . . . ?
C20 C19 C22 C24 33.3(9) . . . . ?
C4 O2 B1 O1 6.7(9) . . . . ?
C4 O2 B1 B2 178.9(8) . . . . ?
C1 O1 B1 O2 14.9(8) . . . . ?
TI1 O1 B1 O2 -163.6(5) . . . . ?
C1 O1 B1 B2 -158.8(6) . . . . ?
TI1 O1 B1 B2 22.7(7) . . . . ?
C10 O4 B2 O3 -4.2(9) . . . . ?
C10 O4 B2 B1 -178.3(9) . . . . ?
C7 O3 B2 O4 -18.8(9) . . . . ?
TI1 O3 B2 O4 159.6(5) . . . . ?
C7 O3 B2 B1 156.5(6) . . . . ?
TI1 O3 B2 B1 -25.0(8) . . . . ?
O2 B1 B2 O4 3.3(16) . . . . ?
O1 B1 B2 O4 175.5(8) . . . . ?
O2 B1 B2 O3 -170.8(8) . . . . ?
O1 B1 B2 O3 1.4(10) . . . . ?
C16 O6 B3 O5 -10.8(8) . . . . ?
C16 O6 B3 B4 166.7(7) . . . . ?
C13 O5 B3 O6 -4.5(8) . . . . ?
TI2 O5 B3 O6 -170.7(5) . . . . ?
C13 O5 B3 B4 177.7(6) . . . . ?
TI2 O5 B3 B4 11.4(8) . . . . ?
C22 O8 B4 O7 12.1(9) . . . . ?
C22 O8 B4 B3 -164.4(8) . . . . ?
C19 O7 B4 O8 8.9(8) . . . . ?
TI2 O7 B4 O8 172.5(5) . . . . ?
C19 O7 B4 B3 -174.0(6) . . . . ?
TI2 O7 B4 B3 -10.4(8) . . . . ?
O6 B3 B4 O8 -1.5(14) . . . . ?
O5 B3 B4 O8 175.8(8) . . . . ?
O6 B3 B4 O7 -178.0(8) . . . . ?
O5 B3 B4 O7 -0.6(10) . . . . ?
